data_7017454
loop_
_publ_author_name
'Luo, Feng'
'Liao, Zhen-Wei'
'Song, Yu-Mei'
'Huang, Hai-Xiao'
'Tian, Xiao-Zhao'
'Sun, Gong-Ming'
'Zhu, Yan'
'Yuan, Zi-Zun'
'Luo, Ming-Biao'
'Liu, Shu-Juan'
'Xu, Wen-Yuan'
'Feng, Xue-Feng'

_publ_section_title
;
 Chiral 1D Dy(iii) compound showing slow magnetic relaxation.
;
_journal_issue 47
_journal_name_full 'Dalton transactions (Cambridge, England : 2003)'
_journal_page_first 12651
_journal_page_last 12655
_journal_paper_doi 10.1039/c1dt11582k
_journal_volume 40
_journal_year 2011
_chemical_formula_sum 'C24 H21 Dy O6'
_chemical_formula_weight 567.91
_chemical_name_systematic
;
?
;
_space_group_IT_number 19
_symmetry_cell_setting orthorhombic
_symmetry_space_group_name_Hall 'P 2ac 2ab'
_symmetry_space_group_name_H-M 'P 21 21 21'
_atom_sites_solution_hydrogens geom
_atom_sites_solution_primary direct
_atom_sites_solution_secondary difmap
_audit_creation_method SHELXL-97
_cell_angle_alpha 90.00
_cell_angle_beta 90.00
_cell_angle_gamma 90.00
_cell_formula_units_Z 4
_cell_length_a 8.0796(9)
_cell_length_b 14.0121(12)
_cell_length_c 19.1210(16)
_cell_measurement_reflns_used 3785
_cell_measurement_temperature 296(2)
_cell_measurement_theta_max 23.39
_cell_measurement_theta_min 2.91
_cell_volume 2164.7(4)
_computing_cell_refinement 'Bruker SMART'
_computing_data_collection 'Bruker SMART'
_computing_data_reduction 'Bruker SAINT'
_computing_molecular_graphics 'Bruker SHELXTL'
_computing_publication_material 'Bruker SHELXTL'
_computing_structure_refinement 'SHELXL-97 (Sheldrick, 1997)'
_computing_structure_solution 'SHELXS-97 (Sheldrick, 1990)'
_diffrn_ambient_temperature 296(2)
_diffrn_measured_fraction_theta_full 0.998
_diffrn_measured_fraction_theta_max 0.998
_diffrn_measurement_device_type 'CCD area detector'
_diffrn_measurement_method 'phi and omega scans'
_diffrn_radiation_monochromator graphite
_diffrn_radiation_source 'fine-focus sealed tube'
_diffrn_radiation_type MoK\a
_diffrn_radiation_wavelength 0.71073
_diffrn_reflns_av_R_equivalents 0.0231
_diffrn_reflns_av_sigmaI/netI 0.0375
_diffrn_reflns_limit_h_max 6
_diffrn_reflns_limit_h_min -9
_diffrn_reflns_limit_k_max 15
_diffrn_reflns_limit_k_min -12
_diffrn_reflns_limit_l_max 21
_diffrn_reflns_limit_l_min -20
_diffrn_reflns_number 7046
_diffrn_reflns_theta_full 23.42
_diffrn_reflns_theta_max 23.42
_diffrn_reflns_theta_min 1.80
_exptl_absorpt_coefficient_mu 3.489
_exptl_absorpt_correction_T_max 0.6408
_exptl_absorpt_correction_T_min 0.5420
_exptl_absorpt_correction_type multi-scan
_exptl_crystal_colour Colorless
_exptl_crystal_density_diffrn 1.743
_exptl_crystal_density_method 'not measured'
_exptl_crystal_description Block
_exptl_crystal_F_000 1116
_exptl_crystal_size_max 0.20
_exptl_crystal_size_mid 0.20
_exptl_crystal_size_min 0.14
_refine_diff_density_max 0.373
_refine_diff_density_min -0.283
_refine_diff_density_rms 0.064
_refine_ls_abs_structure_details 'Flack H D (1983), Acta Cryst. A39, 876-881'
_refine_ls_abs_structure_Flack 0.004(15)
_refine_ls_extinction_method none
_refine_ls_goodness_of_fit_ref 1.028
_refine_ls_hydrogen_treatment constr
_refine_ls_matrix_type full
_refine_ls_number_parameters 271
_refine_ls_number_reflns 3087
_refine_ls_number_restraints 0
_refine_ls_restrained_S_all 1.028
_refine_ls_R_factor_all 0.0281
_refine_ls_R_factor_gt 0.0246
_refine_ls_shift/su_max 0.002
_refine_ls_shift/su_mean 0.000
_refine_ls_structure_factor_coef Fsqd
_refine_ls_weighting_details 'calc w=1/[\s^2^(Fo^2^)+(0.0239P)^2^+0.2717P] where P=(Fo^2^+2Fc^2^)/3'
_refine_ls_weighting_scheme calc
_refine_ls_wR_factor_gt 0.0544
_refine_ls_wR_factor_ref 0.0560
_reflns_number_gt 2867
_reflns_number_total 3087
_reflns_threshold_expression >2sigma(I)
_cod_data_source_file c1dt11582k.txt
_cod_data_source_block 1
_cod_depositor_comments
;
The following automatic conversions were performed:

'_symmetry_cell_setting' value 'Orthorhombic' changed to
'orthorhombic' according to
/home/saulius/struct/CIF-dictionaries/cif_core.dic dictionary named
'cif_core.dic' version 2.4.1 from
2010-06-29.

'_exptl_absorpt_correction_type' value 'Multi-scan'
changed to 'multi-scan' according to
/home/saulius/struct/CIF-dictionaries/cif_core.dic dictionary named
'cif_core.dic' version 2.4.1 from 2010-06-29.

Automatic conversion script
Id: cif_fix_values 1715 2011-07-08 13:25:40Z adriana 
;
_cod_original_sg_symbol_H-M P2(1)2(1)2(1)
_cod_database_code 7017454

loop_
_symmetry_equiv_pos_as_xyz
'x, y, z'
'-x+1/2, -y, z+1/2'
'-x, y+1/2, -z+1/2'
'x+1/2, -y+1/2, -z'

loop_
_atom_site_label
_atom_site_type_symbol
_atom_site_fract_x
_atom_site_fract_y
_atom_site_fract_z
_atom_site_U_iso_or_equiv
_atom_site_adp_type
_atom_site_occupancy
_atom_site_symmetry_multiplicity
_atom_site_calc_flag
_atom_site_refinement_flags
C1 C 0.5074(9) 0.6964(4) 0.6291(3) 0.0559(16) Uani 1 1 d .
C2 C 0.4712(7) 0.6747(4) 0.70381(19) 0.064(2) Uani 1 1 d G
C3 C 0.3657(7) 0.7358(4) 0.7398(3) 0.115(4) Uani 1 1 d G
H3 H 0.3180 0.7874 0.7168 0.138 Uiso 1 1 calc R
C4 C 0.3317(8) 0.7197(6) 0.8100(3) 0.185(7) Uani 1 1 d G
H4 H 0.2611 0.7606 0.8341 0.222 Uiso 1 1 calc R
C5 C 0.4031(10) 0.6426(7) 0.8444(2) 0.225(11) Uani 1 1 d G
H5 H 0.3803 0.6318 0.8914 0.270 Uiso 1 1 calc R
C6 C 0.5086(9) 0.5815(5) 0.8084(3) 0.197(8) Uani 1 1 d G
H6 H 0.5563 0.5298 0.8314 0.236 Uiso 1 1 calc R
C7 C 0.5426(7) 0.5975(4) 0.7381(3) 0.107(3) Uani 1 1 d G
C8 C 0.6342(18) 0.5312(9) 0.7055(6) 0.173(5) Uani 1 1 d .
H8A H 0.6458 0.4764 0.7351 0.260 Uiso 1 1 calc R
H8B H 0.7416 0.5570 0.6952 0.260 Uiso 1 1 calc R
H8C H 0.5807 0.5129 0.6627 0.260 Uiso 1 1 calc R
C9 C 1.1088(7) 0.5715(4) 0.5119(3) 0.0444(13) Uani 1 1 d .
C10 C 1.1686(7) 0.4734(4) 0.5288(3) 0.0433(14) Uani 1 1 d .
C11 C 1.3341(8) 0.4558(4) 0.5303(3) 0.0585(16) Uani 1 1 d .
H11 H 1.4081 0.5045 0.5195 0.070 Uiso 1 1 calc R
C12 C 1.3940(10) 0.3658(6) 0.5479(3) 0.083(2) Uani 1 1 d .
H12 H 1.5074 0.3545 0.5498 0.100 Uiso 1 1 calc R
C13 C 1.2858(13) 0.2954(5) 0.5621(3) 0.084(2) Uani 1 1 d .
H13 H 1.3256 0.2350 0.5732 0.101 Uiso 1 1 calc R
C14 C 1.1200(12) 0.3105(4) 0.5608(3) 0.073(2) Uani 1 1 d .
H14 H 1.0475 0.2609 0.5709 0.088 Uiso 1 1 calc R
C15 C 1.0592(8) 0.3998(4) 0.5442(3) 0.0513(15) Uani 1 1 d .
C16 C 0.8779(14) 0.4078(7) 0.5471(5) 0.127(4) Uani 1 1 d .
H16A H 0.8301 0.3452 0.5502 0.190 Uiso 1 1 calc R
H16B H 0.8386 0.4389 0.5055 0.190 Uiso 1 1 calc R
H16C H 0.8465 0.4445 0.5873 0.190 Uiso 1 1 calc R
C17 C 0.5537(8) 0.6384(4) 0.4100(3) 0.0480(14) Uani 1 1 d .
C18 C 0.4657(8) 0.6090(4) 0.3445(3) 0.0548(16) Uani 1 1 d .
C19 C 0.3800(10) 0.6791(6) 0.3069(3) 0.077(2) Uani 1 1 d .
H19 H 0.3751 0.7409 0.3246 0.093 Uiso 1 1 calc R
C20 C 0.3042(12) 0.6591(7) 0.2457(3) 0.102(3) Uani 1 1 d .
H20 H 0.2503 0.7067 0.2206 0.122 Uiso 1 1 calc R
C21 C 0.3082(12) 0.5689(8) 0.2216(4) 0.102(3) Uani 1 1 d .
H21 H 0.2531 0.5546 0.1802 0.122 Uiso 1 1 calc R
C22 C 0.3896(12) 0.4980(5) 0.2555(3) 0.084(3) Uani 1 1 d .
H22 H 0.3933 0.4367 0.2369 0.101 Uiso 1 1 calc R
C23 C 0.4681(10) 0.5189(5) 0.3190(4) 0.0655(19) Uani 1 1 d .
C24 C 0.5411(14) 0.4398(7) 0.3528(5) 0.134(4) Uani 1 1 d .
H24A H 0.6504 0.4565 0.3682 0.201 Uiso 1 1 calc R
H24B H 0.5474 0.3872 0.3207 0.201 Uiso 1 1 calc R
H24C H 0.4750 0.4219 0.3924 0.201 Uiso 1 1 calc R
Dy1 Dy 0.78493(3) 0.714574(15) 0.504252(13) 0.04213(9) Uani 1 1 d .
O1 O 0.6688(6) 0.5913(3) 0.4350(2) 0.0687(12) Uani 1 1 d .
O2 O 0.3991(7) 0.7434(3) 0.5979(2) 0.0778(15) Uani 1 1 d .
O3 O 0.5155(5) 0.7188(3) 0.43916(16) 0.0478(9) Uani 1 1 d .
O4 O 1.2165(5) 0.6296(2) 0.48911(19) 0.0602(10) Uani 1 1 d .
O5 O 0.6386(7) 0.6708(3) 0.6005(2) 0.0690(13) Uani 1 1 d .
O6 O 0.9631(5) 0.5913(2) 0.5192(2) 0.0668(12) Uani 1 1 d .

loop_
_atom_site_aniso_label
_atom_site_aniso_U_11
_atom_site_aniso_U_22
_atom_site_aniso_U_33
_atom_site_aniso_U_23
_atom_site_aniso_U_13
_atom_site_aniso_U_12
C1 0.043(4) 0.064(4) 0.060(4) 0.003(3) 0.000(4) -0.011(3)
C2 0.054(5) 0.088(5) 0.049(4) 0.019(3) -0.014(4) -0.032(4)
C3 0.101(8) 0.172(9) 0.072(5) -0.038(5) 0.034(5) -0.063(7)
C4 0.145(12) 0.285(16) 0.125(8) -0.109(10) 0.055(8) -0.124(12)
C5 0.24(2) 0.35(2) 0.083(7) 0.059(11) -0.052(10) -0.197(18)
C6 0.192(15) 0.324(17) 0.075(7) 0.105(9) -0.065(7) -0.179(13)
C7 0.080(8) 0.139(8) 0.101(7) 0.009(6) -0.020(6) -0.051(7)
C8 0.151(13) 0.203(13) 0.165(10) 0.053(9) 0.013(10) 0.005(11)
C9 0.042(4) 0.045(3) 0.047(3) 0.000(3) -0.004(3) 0.005(3)
C10 0.039(4) 0.040(3) 0.051(3) 0.000(2) -0.001(3) 0.002(2)
C11 0.042(4) 0.065(4) 0.069(4) 0.004(3) 0.005(3) 0.006(3)
C12 0.060(6) 0.089(6) 0.100(5) 0.006(4) 0.004(4) 0.037(5)
C13 0.104(8) 0.056(4) 0.092(5) 0.003(4) -0.011(5) 0.022(5)
C14 0.097(7) 0.043(4) 0.080(4) 0.005(3) -0.018(5) 0.004(4)
C15 0.047(4) 0.050(4) 0.057(3) -0.003(3) -0.004(3) -0.008(3)
C16 0.130(10) 0.088(6) 0.161(8) 0.006(6) 0.001(8) -0.024(6)
C17 0.031(4) 0.056(4) 0.057(3) 0.006(3) 0.005(3) 0.001(3)
C18 0.042(4) 0.068(4) 0.054(4) -0.011(3) 0.009(3) -0.006(3)
C19 0.068(6) 0.110(6) 0.053(4) -0.010(3) 0.000(4) 0.019(5)
C20 0.101(7) 0.147(8) 0.057(4) -0.009(4) -0.011(4) 0.037(7)
C21 0.088(7) 0.149(8) 0.068(5) -0.022(6) -0.013(5) -0.019(7)
C22 0.098(7) 0.085(6) 0.070(5) -0.020(4) 0.021(5) -0.036(5)
C23 0.068(6) 0.061(4) 0.067(4) -0.001(3) 0.012(4) -0.007(4)
C24 0.133(10) 0.118(7) 0.150(8) -0.023(7) -0.003(8) -0.005(8)
Dy1 0.03038(15) 0.04186(14) 0.05416(15) 0.00650(15) -0.00211(14) -0.00046(10)
O1 0.059(3) 0.056(3) 0.091(3) -0.013(2) -0.021(3) 0.007(2)
O2 0.073(4) 0.091(4) 0.069(3) 0.007(2) -0.016(3) 0.014(3)
O3 0.036(2) 0.052(2) 0.055(2) -0.006(2) 0.0021(17) -0.005(2)
O4 0.063(3) 0.0427(19) 0.075(2) 0.0059(18) 0.018(3) -0.0064(18)
O5 0.059(4) 0.080(3) 0.067(3) 0.007(2) 0.004(3) -0.011(3)
O6 0.041(3) 0.046(2) 0.114(4) 0.011(2) -0.004(3) 0.006(2)

loop_
_atom_type_symbol
_atom_type_description
_atom_type_scat_dispersion_real
_atom_type_scat_dispersion_imag
_atom_type_scat_source
C C 0.0033 0.0016 'International Tables Vol C Tables 4.2.6.8 and 6.1.1.4'
H H 0.0000 0.0000 'International Tables Vol C Tables 4.2.6.8 and 6.1.1.4'
O O 0.0106 0.0060 'International Tables Vol C Tables 4.2.6.8 and 6.1.1.4'
Dy Dy -0.1892 4.4098 'International Tables Vol C Tables 4.2.6.8 and 6.1.1.4'

loop_
_geom_angle_atom_site_label_1
_geom_angle_atom_site_label_2
_geom_angle_atom_site_label_3
_geom_angle
_geom_angle_site_symmetry_1
_geom_angle_site_symmetry_3
O5 C1 O2 122.6(6) . .
O5 C1 C2 122.0(6) . .
O2 C1 C2 115.4(6) . .
C3 C2 C7 120.0 . .
C3 C2 C1 117.9(5) . .
C7 C2 C1 122.0(5) . .
C2 C3 C4 120.0 . .
C5 C4 C3 120.0 . .
C4 C5 C6 120.0 . .
C7 C6 C5 120.0 . .
C8 C7 C6 116.6(7) . .
C8 C7 C2 123.2(7) . .
C6 C7 C2 120.0 . .
O6 C9 O4 123.8(5) . .
O6 C9 C10 119.9(5) . .
O4 C9 C10 116.3(5) . .
C11 C10 C15 119.1(5) . .
C11 C10 C9 119.3(5) . .
C15 C10 C9 121.6(5) . .
C10 C11 C12 120.8(6) . .
C13 C12 C11 119.1(7) . .
C12 C13 C14 121.6(7) . .
C13 C14 C15 119.8(7) . .
C14 C15 C10 119.6(6) . .
C14 C15 C16 114.6(7) . .
C10 C15 C16 125.8(7) . .
O1 C17 O3 118.5(5) . .
O1 C17 C18 122.2(5) . .
O3 C17 C18 119.1(5) . .
C23 C18 C19 118.5(6) . .
C23 C18 C17 123.4(6) . .
C19 C18 C17 118.1(5) . .
C20 C19 C18 121.5(7) . .
C21 C20 C19 118.7(8) . .
C20 C21 C22 122.5(8) . .
C21 C22 C23 118.7(7) . .
C18 C23 C22 120.0(7) . .
C18 C23 C24 125.0(7) . .
C22 C23 C24 114.9(7) . .
O2 Dy1 O4 83.98(15) 4_566 4_466
O2 Dy1 O6 92.79(18) 4_566 .
O4 Dy1 O6 152.39(15) 4_466 .
O2 Dy1 O5 172.81(18) 4_566 .
O4 Dy1 O5 95.08(15) 4_466 .
O6 Dy1 O5 91.31(17) . .
O2 Dy1 O3 88.31(17) 4_566 4_566
O4 Dy1 O3 77.51(14) 4_466 4_566
O6 Dy1 O3 74.99(14) . 4_566
O5 Dy1 O3 98.46(14) . 4_566
O2 Dy1 O1 82.39(16) 4_566 .
O4 Dy1 O1 129.79(14) 4_466 .
O6 Dy1 O1 76.48(15) . .
O5 Dy1 O1 92.83(15) . .
O3 Dy1 O1 149.46(15) 4_566 .
O2 Dy1 O3 85.32(17) 4_566 .
O4 Dy1 O3 78.02(13) 4_466 .
O6 Dy1 O3 129.18(14) . .
O5 Dy1 O3 87.51(14) . .
O3 Dy1 O3 155.22(4) 4_566 .
O1 Dy1 O3 52.88(14) . .
C17 O1 Dy1 97.2(4) . .
C1 O2 Dy1 147.7(5) . 4_466
C17 O3 Dy1 137.2(4) . 4_466
C17 O3 Dy1 89.2(4) . .
Dy1 O3 Dy1 117.99(13) 4_466 .
C9 O4 Dy1 140.3(4) . 4_566
C1 O5 Dy1 136.1(4) . .
C9 O6 Dy1 140.7(4) . .

loop_
_geom_bond_atom_site_label_1
_geom_bond_atom_site_label_2
_geom_bond_distance
_geom_bond_site_symmetry_2
C1 O5 1.246(7) .
C1 O2 1.247(7) .
C1 C2 1.489(7) .
C2 C3 1.3900 .
C2 C7 1.3900 .
C3 C4 1.3900 .
C4 C5 1.3900 .
C5 C6 1.3900 .
C6 C7 1.3900 .
C7 C8 1.341(12) .
C9 O6 1.217(6) .
C9 O4 1.269(6) .
C9 C10 1.492(7) .
C10 C11 1.360(8) .
C10 C15 1.390(7) .
C11 C12 1.392(8) .
C12 C13 1.346(10) .
C13 C14 1.356(11) .
C14 C15 1.381(8) .
C15 C16 1.470(12) .
C17 O1 1.237(7) .
C17 O3 1.295(6) .
C17 C18 1.497(8) .
C18 C23 1.354(8) .
C18 C19 1.401(8) .
C19 C20 1.351(9) .
C20 C21 1.346(11) .
C21 C22 1.356(11) .
C22 C23 1.402(9) .
C23 C24 1.411(10) .
Dy1 O2 2.239(4) 4_566
Dy1 O4 2.256(3) 4_466
Dy1 O6 2.267(4) .
Dy1 O5 2.272(4) .
Dy1 O3 2.348(4) 4_566
Dy1 O1 2.370(4) .
Dy1 O3 2.508(4) .
O2 Dy1 2.239(4) 4_466
O3 Dy1 2.348(4) 4_466
O4 Dy1 2.256(3) 4_566

loop_
_geom_torsion_atom_site_label_1
_geom_torsion_atom_site_label_2
_geom_torsion_atom_site_label_3
_geom_torsion_atom_site_label_4
_geom_torsion
_geom_torsion_site_symmetry_1
_geom_torsion_site_symmetry_4
O5 C1 C2 C3 153.1(5) . .
O2 C1 C2 C3 -25.6(7) . .
O5 C1 C2 C7 -25.2(8) . .
O2 C1 C2 C7 156.1(5) . .
C7 C2 C3 C4 0.0 . .
C1 C2 C3 C4 -178.4(5) . .
C2 C3 C4 C5 0.0 . .
C3 C4 C5 C6 0.0 . .
C4 C5 C6 C7 0.0 . .
C5 C6 C7 C8 -174.6(9) . .
C5 C6 C7 C2 0.0 . .
C3 C2 C7 C8 174.2(9) . .
C1 C2 C7 C8 -7.5(10) . .
C3 C2 C7 C6 0.0 . .
C1 C2 C7 C6 178.3(5) . .
O6 C9 C10 C11 -170.5(6) . .
O4 C9 C10 C11 10.8(7) . .
O6 C9 C10 C15 8.3(8) . .
O4 C9 C10 C15 -170.4(5) . .
C15 C10 C11 C12 -0.8(9) . .
C9 C10 C11 C12 178.1(5) . .
C10 C11 C12 C13 1.3(10) . .
C11 C12 C13 C14 -1.0(12) . .
C12 C13 C14 C15 0.2(11) . .
C13 C14 C15 C10 0.3(10) . .
C13 C14 C15 C16 -177.8(7) . .
C11 C10 C15 C14 0.0(8) . .
C9 C10 C15 C14 -178.8(5) . .
C11 C10 C15 C16 177.9(6) . .
C9 C10 C15 C16 -0.9(9) . .
O1 C17 C18 C23 20.0(9) . .
O3 C17 C18 C23 -164.5(6) . .
O1 C17 C18 C19 -158.4(6) . .
O3 C17 C18 C19 17.2(8) . .
C23 C18 C19 C20 -1.6(11) . .
C17 C18 C19 C20 176.8(7) . .
C18 C19 C20 C21 1.8(13) . .
C19 C20 C21 C22 -2.0(15) . .
C20 C21 C22 C23 2.0(14) . .
C19 C18 C23 C22 1.6(10) . .
C17 C18 C23 C22 -176.8(6) . .
C19 C18 C23 C24 -176.3(8) . .
C17 C18 C23 C24 5.3(12) . .
C21 C22 C23 C18 -1.8(11) . .
C21 C22 C23 C24 176.3(8) . .
O3 C17 O1 Dy1 -15.5(6) . .
C18 C17 O1 Dy1 160.1(5) . .
O2 Dy1 O1 C17 -81.1(4) 4_566 .
O4 Dy1 O1 C17 -5.5(4) 4_466 .
O6 Dy1 O1 C17 -175.9(4) . .
O5 Dy1 O1 C17 93.5(4) . .
O3 Dy1 O1 C17 -154.6(3) 4_566 .
O3 Dy1 O1 C17 8.7(3) . .
O5 C1 O2 Dy1 23.4(13) . 4_466
C2 C1 O2 Dy1 -157.8(6) . 4_466
O1 C17 O3 Dy1 -118.0(6) . 4_466
C18 C17 O3 Dy1 66.3(6) . 4_466
O1 C17 O3 Dy1 14.5(5) . .
C18 C17 O3 Dy1 -161.2(5) . .
O2 Dy1 O3 C17 75.7(3) 4_566 .
O4 Dy1 O3 C17 160.5(3) 4_466 .
O6 Dy1 O3 C17 -14.1(3) . .
O5 Dy1 O3 C17 -103.7(3) . .
O3 Dy1 O3 C17 151.4(3) 4_566 .
O1 Dy1 O3 C17 -8.3(3) . .
O2 Dy1 O3 Dy1 -138.8(2) 4_566 4_466
O4 Dy1 O3 Dy1 -54.02(18) 4_466 4_466
O6 Dy1 O3 Dy1 131.37(19) . 4_466
O5 Dy1 O3 Dy1 41.71(19) . 4_466
O3 Dy1 O3 Dy1 -63.2(3) 4_566 4_466
O1 Dy1 O3 Dy1 137.2(2) . 4_466
O6 C9 O4 Dy1 38.0(9) . 4_566
C10 C9 O4 Dy1 -143.3(4) . 4_566
O2 C1 O5 Dy1 18.7(10) . .
C2 C1 O5 Dy1 -160.0(4) . .
O2 Dy1 O5 C1 -48.7(14) 4_566 .
O4 Dy1 O5 C1 33.4(6) 4_466 .
O6 Dy1 O5 C1 -173.5(6) . .
O3 Dy1 O5 C1 111.5(6) 4_566 .
O1 Dy1 O5 C1 -96.9(6) . .
O3 Dy1 O5 C1 -44.3(6) . .
O4 C9 O6 Dy1 0.0(10) . .
C10 C9 O6 Dy1 -178.6(4) . .
O2 Dy1 O6 C9 41.3(7) 4_566 .
O4 Dy1 O6 C9 -41.0(8) 4_466 .
O5 Dy1 O6 C9 -144.6(6) . .
O3 Dy1 O6 C9 -46.2(6) 4_566 .
O1 Dy1 O6 C9 122.8(7) . .
O3 Dy1 O6 C9 127.6(6) . .
